data_7050753
loop_
_publ_author_name
'Bensemann, Igor'
'Gdaniec, Maria'
'Po\/lo\'nski, Tadeusz'

_publ_section_title
;
 Supramolecular structures formed by 2-aminopyridine derivatives.
;
_journal_issue 4
_journal_name_full 'New Journal of Chemistry'
_journal_page_first 448
_journal_paper_doi 10.1039/b108861k
_journal_volume 26
_journal_year 2002
_chemical_formula_moiety 'C23H20N4 x 0.5 C2H5OH'
_chemical_formula_sum 'C24 H23 N4 O0.5'
_chemical_formula_weight 375.46
_chemical_name_systematic
; 
N,N'-Bis(2-pyridyl) -3,3'-methylenebis(aminobenzene) 0.5 ethanol solvate 
;
_space_group_IT_number 104
_symmetry_cell_setting tetragonal
_symmetry_space_group_name_Hall 'P 4 -2n'
_symmetry_space_group_name_H-M 'P 4 n c'
_atom_sites_solution_hydrogens geom
_atom_sites_solution_primary direct
_atom_sites_solution_secondary difmap
_audit_creation_method SHELXL-97
_cell_angle_alpha 90.00
_cell_angle_beta 90.00
_cell_angle_gamma 90.00
_cell_formula_units_Z 4
_cell_length_a 15.039(2)
_cell_length_b 15.039(2)
_cell_length_c 8.896(2)
_cell_measurement_reflns_used 37
_cell_measurement_temperature 293(2)
_cell_measurement_theta_max 23
_cell_measurement_theta_min 7
_cell_volume 2012.0(6)
_computing_cell_refinement 'Kuma KM-4 software (Kuma Diffraction, 1991)'
_computing_data_collection 'Kuma KM-4 sofware (Kuma Diffraction, 1991)'
_computing_data_reduction 'Kuma KM-4 software (Kuma Diffraction, 1991)'
_computing_publication_material 'SHELXL-97 (Sheldrick, 1997)'
_computing_structure_refinement 'SHELXL-97 (Sheldrick, 1997)'
_computing_structure_solution 'SHELXS-97 (Sheldrick, 1997)'
_diffrn_ambient_temperature 293(2)
_diffrn_measurement_device 'KM-4 four-circle diffractometer'
_diffrn_measurement_method '\w/2\q scan'
_diffrn_radiation_monochromator graphite
_diffrn_radiation_source 'fine-focus sealed tube'
_diffrn_radiation_type CuK\a
_diffrn_radiation_wavelength 1.54178
_diffrn_reflns_av_R_equivalents 0.0271
_diffrn_reflns_av_sigmaI/netI 0.0500
_diffrn_reflns_limit_h_max 17
_diffrn_reflns_limit_h_min 0
_diffrn_reflns_limit_k_max 16
_diffrn_reflns_limit_k_min 0
_diffrn_reflns_limit_l_max 10
_diffrn_reflns_limit_l_min 0
_diffrn_reflns_number 1550
_diffrn_reflns_theta_max 65.08
_diffrn_reflns_theta_min 9.33
_diffrn_standards_decay_% <1.5
_diffrn_standards_interval_count 100
_diffrn_standards_number 3
_exptl_absorpt_coefficient_mu 0.600
_exptl_absorpt_correction_type none
_exptl_crystal_colour colorless
_exptl_crystal_density_diffrn 1.239
_exptl_crystal_density_method 'not measured'
_exptl_crystal_description needle
_exptl_crystal_F_000 796
_exptl_crystal_size_max 0.3
_exptl_crystal_size_mid 0.07
_exptl_crystal_size_min 0.02
_refine_diff_density_max 0.211
_refine_diff_density_min -0.147
_refine_diff_density_rms 0.036
_refine_ls_abs_structure_details 'Flack H D (1983), Acta Cryst. A39, 876-881'
_refine_ls_abs_structure_Flack -0.7(11)
_refine_ls_extinction_coef 0.0014(3)
_refine_ls_extinction_expression Fc^*^=kFc[1+0.001xFc^2^\l^3^/sin(2\q)]^-1/4^
_refine_ls_extinction_method SHELXL
_refine_ls_goodness_of_fit_ref 1.018
_refine_ls_hydrogen_treatment 'riding model'
_refine_ls_matrix_type full
_refine_ls_number_parameters 132
_refine_ls_number_reflns 882
_refine_ls_number_restraints 1
_refine_ls_restrained_S_all 1.017
_refine_ls_R_factor_all 0.0926
_refine_ls_R_factor_gt 0.0355
_refine_ls_shift/su_max 0.000
_refine_ls_shift/su_mean 0.000
_refine_ls_structure_factor_coef Fsqd
_refine_ls_weighting_details 'calc w=1/[\s^2^(Fo^2^)+(0.0483P)^2^+0.0000P] where P=(Fo^2^+2Fc^2^)/3'
_refine_ls_weighting_scheme calc
_refine_ls_wR_factor_gt 0.0775
_refine_ls_wR_factor_ref 0.0908
_reflns_number_gt 561
_reflns_number_total 882
_reflns_threshold_expression >2sigma(I)
_cod_data_source_file b108861k.txt
_cod_data_source_block 9b
_cod_original_sg_symbol_H-M P4nc
_cod_original_formula_sum 'C24 H23 N4 O0.50'
_cod_database_code 7050753

loop_
_symmetry_equiv_pos_as_xyz
'x, y, z'
'-x, -y, z'
'-y, x, z'
'y, -x, z'
'x+1/2, -y+1/2, z+1/2'
'-x+1/2, y+1/2, z+1/2'
'-y+1/2, -x+1/2, z+1/2'
'y+1/2, x+1/2, z+1/2'

loop_
_atom_site_label
_atom_site_type_symbol
_atom_site_fract_x
_atom_site_fract_y
_atom_site_fract_z
_atom_site_U_iso_or_equiv
_atom_site_adp_type
_atom_site_occupancy
_atom_site_symmetry_multiplicity
_atom_site_calc_flag
_atom_site_refinement_flags
_atom_site_disorder_assembly
_atom_site_disorder_group
N1 N 0.2184(2) 0.82402(17) 0.2176(3) 0.0431(7) Uani 1 1 d . . .
C2 C 0.2323(2) 0.8140(2) 0.3644(4) 0.0384(8) Uani 1 1 d . . .
C3 C 0.1627(3) 0.8058(3) 0.4679(5) 0.0600(12) Uani 1 1 d . . .
H3 H 0.1753 0.7980 0.5729 0.072 Uiso 1 1 d R . .
C4 C 0.0773(3) 0.8084(3) 0.4176(6) 0.0737(14) Uani 1 1 d . . .
H4 H 0.0286 0.8026 0.4869 0.088 Uiso 1 1 d R . .
C5 C 0.0620(3) 0.8194(3) 0.2644(5) 0.0732(14) Uani 1 1 d . . .
H5 H 0.0026 0.8212 0.2248 0.088 Uiso 1 1 d R . .
C6 C 0.1327(3) 0.8266(3) 0.1727(5) 0.0569(11) Uani 1 1 d . . .
H6 H 0.1226 0.8346 0.0670 0.068 Uiso 1 1 d R . .
N7 N 0.3178(2) 0.8079(2) 0.4169(3) 0.0512(8) Uani 1 1 d . . .
H7 H 0.3232 0.7892 0.5126 0.061 Uiso 1 1 d R . .
C8 C 0.3976(2) 0.8263(2) 0.3403(4) 0.0409(8) Uani 1 1 d . . .
C9 C 0.4719(2) 0.7746(3) 0.3741(5) 0.0542(11) Uani 1 1 d . . .
H9 H 0.4656 0.7244 0.4399 0.065 Uiso 1 1 d R . .
C10 C 0.5527(2) 0.7941(3) 0.3101(6) 0.0622(12) Uani 1 1 d . . .
H10 H 0.6041 0.7590 0.3349 0.075 Uiso 1 1 d R . .
C11 C 0.5613(3) 0.8649(3) 0.2139(5) 0.0557(10) Uani 1 1 d . . .
H11 H 0.6179 0.8773 0.1686 0.067 Uiso 1 1 d R . .
C12 C 0.4891(2) 0.9175(2) 0.1790(4) 0.0420(8) Uani 1 1 d . . .
C13 C 0.4072(2) 0.8974(2) 0.2432(4) 0.0410(8) Uani 1 1 d . . .
H13 H 0.3561 0.9331 0.2198 0.049 Uiso 1 1 d R . .
C14 C 0.5000 1.0000 0.0823(5) 0.0531(14) Uani 1 2 d S . .
H14 H 0.4488 1.0067 0.0190 0.064 Uiso 1 1 d R . .
C1A C 0.0000 1.0000 -0.055(3) 0.224(10) Uiso 1 4 d S . .
O2A O 0.042(3) 1.045(3) -0.215(4) 0.246(18) Uiso 0.25 1 d P . .
C3A C 0.0000 1.0000 -0.292(5) 0.290(18) Uiso 1 4 d S . .

loop_
_atom_site_aniso_label
_atom_site_aniso_U_11
_atom_site_aniso_U_22
_atom_site_aniso_U_33
_atom_site_aniso_U_23
_atom_site_aniso_U_13
_atom_site_aniso_U_12
N1 0.0409(17) 0.0475(18) 0.0410(17) -0.0010(15) -0.0041(14) -0.0070(14)
C2 0.040(2) 0.0396(19) 0.036(2) 0.0011(16) 0.0022(17) -0.0021(16)
C3 0.049(3) 0.081(4) 0.049(2) 0.007(2) 0.004(2) -0.004(2)
C4 0.047(3) 0.103(4) 0.072(3) 0.013(3) 0.013(2) 0.001(3)
C5 0.037(2) 0.102(4) 0.081(4) 0.018(3) -0.007(2) -0.011(2)
C6 0.055(3) 0.063(3) 0.053(2) 0.003(2) -0.014(2) -0.013(2)
N7 0.0428(19) 0.073(2) 0.0379(14) 0.0130(15) -0.0025(14) -0.0075(15)
C8 0.037(2) 0.049(2) 0.0359(18) -0.0041(18) -0.0023(16) -0.0055(16)
C9 0.051(2) 0.052(2) 0.059(3) 0.012(2) 0.000(2) -0.0008(18)
C10 0.051(2) 0.066(3) 0.070(3) 0.006(3) 0.009(2) 0.009(2)
C11 0.042(2) 0.066(3) 0.059(2) -0.007(2) 0.011(2) 0.0000(18)
C12 0.044(2) 0.048(2) 0.0341(17) -0.0091(19) 0.0035(18) -0.0101(17)
C13 0.039(2) 0.049(2) 0.0346(17) 0.0018(17) -0.0052(16) -0.0032(16)
C14 0.057(4) 0.069(5) 0.033(2) 0.000 0.000 -0.023(3)

loop_
_atom_type_symbol
_atom_type_description
_atom_type_scat_dispersion_real
_atom_type_scat_dispersion_imag
_atom_type_scat_source
C C 0.0181 0.0091 'International Tables Vol C Tables 4.2.6.8 and 6.1.1.4'
H H 0.0000 0.0000 'International Tables Vol C Tables 4.2.6.8 and 6.1.1.4'
N N 0.0311 0.0180 'International Tables Vol C Tables 4.2.6.8 and 6.1.1.4'
O O 0.0492 0.0322 'International Tables Vol C Tables 4.2.6.8 and 6.1.1.4'

loop_
_geom_angle_atom_site_label_1
_geom_angle_atom_site_label_2
_geom_angle_atom_site_label_3
_geom_angle
_geom_angle_site_symmetry_1
_geom_angle_site_symmetry_3
_geom_angle_publ_flag
C2 N1 C6 116.3(3) . . y
N1 C2 N7 119.2(3) . . y
N1 C2 C3 122.6(3) . . y
N7 C2 C3 118.1(3) . . y
C4 C3 C2 119.1(4) . . y
C3 C4 C5 118.8(4) . . y
C6 C5 C4 118.2(4) . . y
C5 C6 N1 124.9(4) . . y
C2 N7 C8 128.4(3) . . y
C13 C8 C9 118.9(3) . . y
C13 C8 N7 122.9(3) . . y
C9 C8 N7 118.0(3) . . y
C10 C9 C8 120.0(4) . . y
C11 C10 C9 120.4(4) . . y
C10 C11 C12 120.8(4) . . y
C11 C12 C13 118.6(3) . . y
C11 C12 C14 120.8(3) . . y
C13 C12 C14 120.4(3) . . y
C8 C13 C12 121.1(3) . . y
C12 C14 C12 111.0(4) 2_675 . y
O2A C1A O2A 45.1(17) 2_575 3_665 y
O2A C1A O2A 45.1(17) 2_575 4_465 y
O2A C1A O2A 66(3) 3_665 4_465 y
O2A C1A O2A 66(3) 2_575 . y
O2A C1A O2A 45.1(17) 3_665 . y
O2A C1A O2A 45.1(17) 4_465 . y
C3A O2A O2A 55.4(14) . 3_665 y
C3A O2A O2A 55.4(14) . 4_465 y
O2A O2A O2A 90.000(9) 3_665 4_465 y
C3A O2A C1A 94(3) . . y
O2A O2A C1A 67.4(9) 3_665 . y
O2A O2A C1A 67.4(9) 4_465 . y
O2A C3A O2A 69(3) . 3_665 y
O2A C3A O2A 69(3) . 4_465 y
O2A C3A O2A 107(5) 3_665 4_465 y
O2A C3A O2A 107(5) . 2_575 y
O2A C3A O2A 69(3) 3_665 2_575 y
O2A C3A O2A 69(3) 4_465 2_575 y

loop_
_geom_bond_atom_site_label_1
_geom_bond_atom_site_label_2
_geom_bond_distance
_geom_bond_site_symmetry_2
_geom_bond_publ_flag
N1 C2 1.331(4) . y
N1 C6 1.351(4) . y
C2 N7 1.372(4) . y
C2 C3 1.399(5) . y
C3 C4 1.362(6) . y
C4 C5 1.392(6) . y
C5 C6 1.345(6) . y
N7 C8 1.408(4) . y
C8 C13 1.382(4) . y
C8 C9 1.394(5) . y
C9 C10 1.374(5) . y
C10 C11 1.373(5) . y
C11 C12 1.379(5) . y
C12 C13 1.391(5) . y
C12 C14 1.518(4) . y
C14 C12 1.518(4) 2_675 y
C1A O2A 1.70(3) 2_575 y
C1A O2A 1.70(3) 3_665 y
C1A O2A 1.70(3) 4_465 y
C1A O2A 1.70(3) . y
O2A C3A 1.15(4) . y
O2A O2A 1.30(4) 3_665 y
O2A O2A 1.30(4) 4_465 y
C3A O2A 1.15(4) 3_665 y
C3A O2A 1.15(4) 4_465 y
C3A O2A 1.15(4) 2_575 y

loop_
_geom_torsion_atom_site_label_1
_geom_torsion_atom_site_label_2
_geom_torsion_atom_site_label_3
_geom_torsion_atom_site_label_4
_geom_torsion
_geom_torsion_site_symmetry_1
_geom_torsion_site_symmetry_2
_geom_torsion_site_symmetry_3
_geom_torsion_site_symmetry_4
_geom_torsion_publ_flag
C2 N7 C8 C9 -145.6(4) . . . . y
C2 N7 C8 C13 39.8(5) . . . . y
C3 C2 N7 C8 -170.0(3) . . . . y
N1 C2 N7 C8 12.4(6) . . . . y
C13 C12 C14 C12 80.0(3) . . . 2_675 y
C11 C12 C14 C12 -95.3(3) . . . 2_675 y
